data_1502325
loop_
_publ_author_name
'Varga, Szil\'ard'
'Jakab, Gergely'
'Drahos, L\'aszl\'o'
'Holczbauer, Tam\'as'
'Czugler, M\'aty\'as'
'So\'os, Tibor'

_publ_section_title
;
 Double diastereocontrol in bifunctional thiourea organocatalysis:
 iterative Michael-Michael-Henry sequence regulated by the configuration
 of chiral catalysts.
;
_journal_issue 20
_journal_name_full 'Organic letters'
_journal_page_first 5416
_journal_page_last 5419
_journal_paper_doi 10.1021/ol201559j
_journal_volume 13
_journal_year 2011
_chemical_absolute_configuration ad
_chemical_formula_moiety 'C24 H22 N2 O5, 2(C H4 O)'
_chemical_formula_sum 'C26 H30 N2 O7'
_chemical_formula_weight 482.52
_chemical_name_systematic
; 
 ? 
;
_space_group_IT_number 19
_symmetry_cell_setting orthorhombic
_symmetry_space_group_name_Hall 'P 2ac 2ab'
_symmetry_space_group_name_H-M 'P 21 21 21'
_atom_sites_solution_hydrogens geom
_atom_sites_solution_primary direct
_atom_sites_solution_secondary difmap
_audit_creation_method SHELXL-97
_cell_angle_alpha 90.00
_cell_angle_beta 90.00
_cell_angle_gamma 90.00
_cell_formula_units_Z 4
_cell_length_a 6.02250(10)
_cell_length_b 19.0267(4)
_cell_length_c 21.5818(4)
_cell_measurement_reflns_used 17922
_cell_measurement_temperature 115(2)
_cell_measurement_theta_max 71.88
_cell_measurement_theta_min 6.58
_cell_volume 2473.02(8)
_computing_cell_refinement 'CrystalClear v1.4.0 (Rigaku, 2008)'
_computing_data_collection 'CrystalClear v1.4.0 (Rigaku, 2008)'
_computing_data_reduction 'CrystalClear v1.4.0 (Rigaku, 2008)'
_computing_molecular_graphics 'PLATON (Spek, 2009)'
_computing_publication_material 'PLATON (Spek, 2009)'
_computing_structure_refinement 'SHELXL-97 (Sheldrick, 2008)'
_computing_structure_solution 'SHELXS-97 (Sheldrick, 2008)'
_diffrn_ambient_temperature 115(2)
_diffrn_detector_area_resol_mean 10
_diffrn_measured_fraction_theta_full 0.982
_diffrn_measured_fraction_theta_max 0.982
_diffrn_measurement_device_type 'Rigaku R-Axis RAPID'
_diffrn_measurement_method '\w -scan'
_diffrn_radiation_monochromator graphite
_diffrn_radiation_source 'normal focus sealed tube'
_diffrn_radiation_type CuK\a
_diffrn_radiation_wavelength 1.54187
_diffrn_reflns_av_R_equivalents 0.0533
_diffrn_reflns_av_sigmaI/netI 0.0692
_diffrn_reflns_limit_h_max 6
_diffrn_reflns_limit_h_min -6
_diffrn_reflns_limit_k_max 22
_diffrn_reflns_limit_k_min -22
_diffrn_reflns_limit_l_max 24
_diffrn_reflns_limit_l_min -25
_diffrn_reflns_number 23638
_diffrn_reflns_theta_full 66.58
_diffrn_reflns_theta_max 66.58
_diffrn_reflns_theta_min 6.58
_exptl_absorpt_coefficient_mu 0.781
_exptl_absorpt_correction_T_max 0.860
_exptl_absorpt_correction_T_min 0.823
_exptl_absorpt_correction_type numerical
_exptl_absorpt_process_details 'CrystalClear v1.4.0 (Rigaku, 2008)'
_exptl_crystal_colour colorless
_exptl_crystal_density_diffrn 1.296
_exptl_crystal_density_method 'not measured'
_exptl_crystal_description prism
_exptl_crystal_F_000 1024
_exptl_crystal_size_max 0.26
_exptl_crystal_size_mid 0.22
_exptl_crystal_size_min 0.20
_refine_diff_density_max 0.297
_refine_diff_density_min -0.289
_refine_diff_density_rms 0.075
_refine_ls_abs_structure_details 'Flack H D (1983), Acta Cryst. A39, 876-881'
_refine_ls_abs_structure_Flack 0.1(4)
_refine_ls_extinction_coef 0.0035(4)
_refine_ls_extinction_expression Fc^*^=kFc[1+0.001xFc^2^\l^3^/sin(2\q)]^-1/4^
_refine_ls_extinction_method SHELXL
_refine_ls_goodness_of_fit_ref 1.126
_refine_ls_hydrogen_treatment constr
_refine_ls_matrix_type full
_refine_ls_number_parameters 322
_refine_ls_number_reflns 4262
_refine_ls_number_restraints 0
_refine_ls_restrained_S_all 1.126
_refine_ls_R_factor_all 0.0989
_refine_ls_R_factor_gt 0.0539
_refine_ls_shift/su_max 0.003
_refine_ls_shift/su_mean 0.000
_refine_ls_structure_factor_coef Fsqd
_refine_ls_weighting_details 'calc w=1/[\s^2^(Fo^2^)+(0.0634P)^2^+1.5567P] where P=(Fo^2^+2Fc^2^)/3'
_refine_ls_weighting_scheme calc
_refine_ls_wR_factor_gt 0.1157
_refine_ls_wR_factor_ref 0.1688
_reflns_number_gt 2774
_reflns_number_total 4262
_reflns_threshold_expression >2sigma(I)
_cod_data_source_file ol201559j_si_002.cif
_cod_data_source_block ma8d
_cod_database_code 1502325

loop_
_symmetry_equiv_pos_as_xyz
'x, y, z'
'x+1/2, -y+1/2, -z'
'-x, y+1/2, -z+1/2'
'-x+1/2, -y, z+1/2'

loop_
_atom_site_label
_atom_site_type_symbol
_atom_site_fract_x
_atom_site_fract_y
_atom_site_fract_z
_atom_site_U_iso_or_equiv
_atom_site_adp_type
_atom_site_occupancy
_atom_site_symmetry_multiplicity
_atom_site_calc_flag
_atom_site_refinement_flags
O1 O 0.9492(4) 0.50001(17) 0.77187(13) 0.0343(7) Uani 1 1 d .
H1O H 0.9510 0.5456 0.7744 0.12(3) Uiso 1 1 d R
O2 O 0.7617(5) 0.34119(16) 0.70316(14) 0.0450(8) Uani 1 1 d .
O3 O 1.0254(5) 0.34934(16) 0.77088(14) 0.0423(8) Uani 1 1 d .
O4 O 0.2802(5) 0.43396(17) 0.87427(15) 0.0453(9) Uani 1 1 d .
O5 O 0.3641(6) 0.42995(17) 0.97242(15) 0.0480(9) Uani 1 1 d .
O6 O 0.0989(6) 0.24541(18) 0.65318(15) 0.0476(9) Uani 1 1 d .
H6O H 0.0013 0.2783 0.6622 0.16(4) Uiso 1 1 d R
O7 O -0.0327(6) 0.13702(17) 0.72664(16) 0.0492(9) Uani 1 1 d .
H7O H 0.0257 0.1677 0.7020 0.14(3) Uiso 1 1 d R
N1 N 0.8378(6) 0.36253(18) 0.75289(16) 0.0344(9) Uani 1 1 d .
N2 N 0.4144(6) 0.43858(18) 0.91763(18) 0.0362(9) Uani 1 1 d .
C1 C 0.7179(7) 0.4863(2) 0.76721(19) 0.0300(10) Uani 1 1 d .
C2 C 0.6885(7) 0.4098(2) 0.79162(18) 0.0272(10) Uani 1 1 d .
H2 H 0.5305 0.3951 0.7860 0.033 Uiso 1 1 calc R
C3 C 0.7537(7) 0.4004(2) 0.85963(18) 0.0285(10) Uani 1 1 d .
H3 H 0.9179 0.4081 0.8614 0.034 Uiso 1 1 calc R
C4 C 0.6513(7) 0.4559(2) 0.90248(19) 0.0292(10) Uani 1 1 d .
H4 H 0.7365 0.4547 0.9422 0.035 Uiso 1 1 calc R
C5 C 0.6649(7) 0.5321(2) 0.87710(18) 0.0294(10) Uani 1 1 d .
H5 H 0.8259 0.5449 0.8767 0.035 Uiso 1 1 calc R
C6 C 0.5858(7) 0.5360(2) 0.80960(17) 0.0285(10) Uani 1 1 d .
H6A H 0.6021 0.5848 0.7944 0.034 Uiso 1 1 calc R
H6B H 0.4264 0.5235 0.8077 0.034 Uiso 1 1 calc R
C7 C 0.6362(7) 0.4934(2) 0.70010(19) 0.0325(10) Uani 1 1 d .
C8 C 0.4208(8) 0.4727(2) 0.6838(2) 0.0378(11) Uani 1 1 d .
H8 H 0.3217 0.4555 0.7145 0.045 Uiso 1 1 calc R
C9 C 0.3526(9) 0.4773(2) 0.6221(2) 0.0460(13) Uani 1 1 d .
H9 H 0.2076 0.4622 0.6109 0.055 Uiso 1 1 calc R
C10 C 0.4921(9) 0.5035(3) 0.5772(2) 0.0464(13) Uani 1 1 d .
H10 H 0.4435 0.5066 0.5354 0.056 Uiso 1 1 calc R
C11 C 0.7022(9) 0.5251(3) 0.5932(2) 0.0471(13) Uani 1 1 d .
H11 H 0.7983 0.5436 0.5624 0.057 Uiso 1 1 calc R
C12 C 0.7764(8) 0.5201(2) 0.6550(2) 0.0406(12) Uani 1 1 d .
H12 H 0.9221 0.5350 0.6656 0.049 Uiso 1 1 calc R
C13 C 0.7149(7) 0.3264(2) 0.88350(19) 0.0309(10) Uani 1 1 d .
C14 C 0.5279(8) 0.2868(2) 0.8693(2) 0.0391(12) Uani 1 1 d .
H14 H 0.4154 0.3063 0.8436 0.047 Uiso 1 1 calc R
C15 C 0.5039(8) 0.2187(2) 0.8923(2) 0.0399(12) Uani 1 1 d .
H15 H 0.3761 0.1920 0.8817 0.048 Uiso 1 1 calc R
C16 C 0.6633(8) 0.1898(2) 0.9302(2) 0.0414(12) Uani 1 1 d .
H16 H 0.6454 0.1436 0.9461 0.050 Uiso 1 1 calc R
C17 C 0.8497(9) 0.2287(2) 0.9450(2) 0.0411(12) Uani 1 1 d .
H17 H 0.9602 0.2092 0.9713 0.049 Uiso 1 1 calc R
C18 C 0.8765(8) 0.2960(2) 0.9217(2) 0.0370(11) Uani 1 1 d .
H18 H 1.0064 0.3219 0.9318 0.044 Uiso 1 1 calc R
C19 C 0.5527(8) 0.5837(2) 0.9201(2) 0.0320(10) Uani 1 1 d .
C20 C 0.6620(8) 0.6037(2) 0.9746(2) 0.0368(11) Uani 1 1 d .
H20 H 0.8044 0.5847 0.9835 0.044 Uiso 1 1 calc R
C21 C 0.5663(9) 0.6508(2) 1.0159(2) 0.0470(13) Uani 1 1 d .
H21 H 0.6435 0.6638 1.0525 0.056 Uiso 1 1 calc R
C22 C 0.3596(9) 0.6786(2) 1.0039(2) 0.0429(12) Uani 1 1 d .
H22 H 0.2940 0.7106 1.0323 0.052 Uiso 1 1 calc R
C23 C 0.2476(8) 0.6599(2) 0.9503(2) 0.0404(12) Uani 1 1 d .
H23 H 0.1058 0.6794 0.9416 0.048 Uiso 1 1 calc R
C24 C 0.3439(8) 0.6121(2) 0.9089(2) 0.0364(11) Uani 1 1 d .
H24 H 0.2652 0.5988 0.8726 0.044 Uiso 1 1 calc R
C25 C 0.3231(9) 0.2663(3) 0.6636(3) 0.0549(15) Uani 1 1 d .
H25A H 0.3475 0.3130 0.6458 0.066 Uiso 1 1 calc R
H25B H 0.4235 0.2325 0.6438 0.066 Uiso 1 1 calc R
H25C H 0.3525 0.2676 0.7082 0.066 Uiso 1 1 calc R
C26 C -0.1700(9) 0.1655(3) 0.7725(2) 0.0501(13) Uani 1 1 d .
H26A H -0.0826 0.1967 0.7992 0.060 Uiso 1 1 calc R
H26B H -0.2335 0.1274 0.7975 0.060 Uiso 1 1 calc R
H26C H -0.2900 0.1923 0.7530 0.060 Uiso 1 1 calc R

loop_
_atom_site_aniso_label
_atom_site_aniso_U_11
_atom_site_aniso_U_22
_atom_site_aniso_U_33
_atom_site_aniso_U_23
_atom_site_aniso_U_13
_atom_site_aniso_U_12
O1 0.0238(16) 0.0370(19) 0.0422(18) -0.0010(15) 0.0027(13) -0.0002(14)
O2 0.046(2) 0.048(2) 0.0412(19) -0.0065(16) -0.0078(17) 0.0094(17)
O3 0.0300(19) 0.050(2) 0.047(2) 0.0013(16) -0.0006(16) 0.0050(15)
O4 0.0329(19) 0.053(2) 0.050(2) 0.0085(16) -0.0089(17) -0.0066(16)
O5 0.052(2) 0.053(2) 0.0387(19) 0.0018(16) 0.0198(17) -0.0061(18)
O6 0.048(2) 0.0419(19) 0.053(2) -0.0016(16) -0.0018(17) 0.0042(18)
O7 0.058(2) 0.0404(19) 0.050(2) -0.0013(17) 0.0101(19) 0.0100(17)
N1 0.038(2) 0.032(2) 0.033(2) 0.0049(16) -0.0043(19) 0.0024(17)
N2 0.032(2) 0.033(2) 0.043(2) 0.0006(18) 0.0114(19) -0.0027(17)
C1 0.021(2) 0.033(2) 0.036(2) 0.0014(19) 0.0013(19) 0.0016(18)
C2 0.024(2) 0.027(2) 0.031(2) 0.0034(17) -0.0003(19) 0.0021(18)
C3 0.029(2) 0.026(2) 0.031(2) 0.0044(18) -0.0044(19) 0.0019(19)
C4 0.021(2) 0.035(2) 0.032(2) 0.0006(19) 0.0022(19) 0.0008(19)
C5 0.024(2) 0.029(2) 0.035(2) 0.0030(19) 0.003(2) 0.0026(18)
C6 0.029(2) 0.030(2) 0.026(2) -0.0005(18) -0.0027(18) -0.0011(19)
C7 0.030(3) 0.036(2) 0.032(2) -0.007(2) -0.005(2) 0.003(2)
C8 0.039(3) 0.040(3) 0.034(3) -0.003(2) 0.001(2) 0.007(2)
C9 0.046(3) 0.053(3) 0.039(3) -0.005(2) -0.012(3) 0.012(2)
C10 0.053(3) 0.058(3) 0.028(3) -0.009(2) -0.007(2) 0.019(3)
C11 0.054(4) 0.060(3) 0.028(3) 0.005(2) 0.007(2) 0.006(3)
C12 0.038(3) 0.045(3) 0.039(3) -0.002(2) 0.003(2) 0.004(2)
C13 0.033(3) 0.026(2) 0.034(2) 0.0033(18) 0.002(2) 0.0019(19)
C14 0.035(3) 0.039(3) 0.044(3) 0.000(2) -0.005(2) -0.004(2)
C15 0.042(3) 0.034(3) 0.044(3) -0.004(2) -0.004(2) -0.007(2)
C16 0.050(3) 0.032(3) 0.043(3) 0.003(2) 0.005(2) -0.006(2)
C17 0.049(3) 0.034(3) 0.040(3) 0.004(2) -0.002(2) 0.003(2)
C18 0.032(3) 0.036(3) 0.043(3) 0.004(2) -0.003(2) 0.002(2)
C19 0.030(3) 0.031(2) 0.035(3) -0.0025(19) 0.003(2) 0.0034(19)
C20 0.038(3) 0.033(2) 0.039(3) 0.001(2) -0.005(2) 0.001(2)
C21 0.062(4) 0.042(3) 0.037(3) -0.003(2) -0.001(3) -0.005(3)
C22 0.049(3) 0.039(3) 0.041(3) -0.005(2) 0.007(2) 0.004(2)
C23 0.034(3) 0.049(3) 0.038(3) -0.002(2) 0.008(2) 0.003(2)
C24 0.039(3) 0.038(3) 0.033(2) 0.000(2) 0.004(2) -0.001(2)
C25 0.047(3) 0.054(3) 0.064(4) -0.010(3) 0.002(3) 0.005(3)
C26 0.054(3) 0.050(3) 0.046(3) -0.004(2) 0.007(3) 0.004(3)

loop_
_atom_type_symbol
_atom_type_description
_atom_type_scat_dispersion_real
_atom_type_scat_dispersion_imag
_atom_type_scat_source
C C 0.0181 0.0091 'International Tables Vol C Tables 4.2.6.8 and 6.1.1.4'
H H 0.0000 0.0000 'International Tables Vol C Tables 4.2.6.8 and 6.1.1.4'
O O 0.0492 0.0322 'International Tables Vol C Tables 4.2.6.8 and 6.1.1.4'
N N 0.0311 0.0180 'International Tables Vol C Tables 4.2.6.8 and 6.1.1.4'

loop_
_geom_angle_atom_site_label_1
_geom_angle_atom_site_label_2
_geom_angle_atom_site_label_3
_geom_angle
C1 O1 H1O 101.6
C25 O6 H6O 113.6
C26 O7 H7O 114.4
O3 N1 O2 123.5(4)
O3 N1 C2 119.6(4)
O2 N1 C2 116.9(3)
O5 N2 O4 123.7(4)
O5 N2 C4 118.2(4)
O4 N2 C4 118.1(4)
O1 C1 C7 111.4(3)
O1 C1 C6 110.6(3)
C7 C1 C6 109.9(3)
O1 C1 C2 105.0(3)
C7 C1 C2 111.4(3)
C6 C1 C2 108.3(3)
N1 C2 C3 107.8(3)
N1 C2 C1 107.4(3)
C3 C2 C1 113.9(3)
N1 C2 H2 109.2
C3 C2 H2 109.2
C1 C2 H2 109.2
C13 C3 C2 113.2(3)
C13 C3 C4 111.8(3)
C2 C3 C4 113.3(3)
C13 C3 H3 105.9
C2 C3 H3 105.9
C4 C3 H3 105.9
N2 C4 C3 111.3(3)
N2 C4 C5 109.4(3)
C3 C4 C5 114.1(3)
N2 C4 H4 107.2
C3 C4 H4 107.2
C5 C4 H4 107.2
C19 C5 C6 114.4(3)
C19 C5 C4 111.5(3)
C6 C5 C4 111.3(3)
C19 C5 H5 106.3
C6 C5 H5 106.3
C4 C5 H5 106.3
C5 C6 C1 112.0(3)
C5 C6 H6A 109.2
C1 C6 H6A 109.2
C5 C6 H6B 109.2
C1 C6 H6B 109.2
H6A C6 H6B 107.9
C12 C7 C8 119.4(4)
C12 C7 C1 120.0(4)
C8 C7 C1 120.6(4)
C9 C8 C7 119.6(4)
C9 C8 H8 120.2
C7 C8 H8 120.2
C10 C9 C8 121.0(5)
C10 C9 H9 119.5
C8 C9 H9 119.5
C9 C10 C11 119.6(4)
C9 C10 H10 120.2
C11 C10 H10 120.2
C10 C11 C12 120.6(5)
C10 C11 H11 119.7
C12 C11 H11 119.7
C7 C12 C11 119.8(5)
C7 C12 H12 120.1
C11 C12 H12 120.1
C14 C13 C18 118.0(4)
C14 C13 C3 123.6(4)
C18 C13 C3 118.4(4)
C13 C14 C15 120.6(4)
C13 C14 H14 119.7
C15 C14 H14 119.7
C16 C15 C14 120.7(5)
C16 C15 H15 119.6
C14 C15 H15 119.6
C15 C16 C17 119.3(4)
C15 C16 H16 120.4
C17 C16 H16 120.4
C16 C17 C18 120.4(5)
C16 C17 H17 119.8
C18 C17 H17 119.8
C17 C18 C13 121.0(5)
C17 C18 H18 119.5
C13 C18 H18 119.5
C24 C19 C20 117.7(4)
C24 C19 C5 123.4(4)
C20 C19 C5 118.8(4)
C21 C20 C19 121.3(4)
C21 C20 H20 119.4
C19 C20 H20 119.4
C22 C21 C20 120.2(5)
C22 C21 H21 119.9
C20 C21 H21 119.9
C21 C22 C23 119.9(5)
C21 C22 H22 120.1
C23 C22 H22 120.1
C22 C23 C24 119.8(4)
C22 C23 H23 120.1
C24 C23 H23 120.1
C19 C24 C23 121.1(4)
C19 C24 H24 119.4
C23 C24 H24 119.4
O6 C25 H25A 109.5
O6 C25 H25B 109.5
H25A C25 H25B 109.5
O6 C25 H25C 109.5
H25A C25 H25C 109.5
H25B C25 H25C 109.5
O7 C26 H26A 109.5
O7 C26 H26B 109.5
H26A C26 H26B 109.5
O7 C26 H26C 109.5
H26A C26 H26C 109.5
H26B C26 H26C 109.5

loop_
_geom_bond_atom_site_label_1
_geom_bond_atom_site_label_2
_geom_bond_distance
O1 C1 1.421(5)
O1 H1O 0.8700
O2 N1 1.235(4)
O3 N1 1.221(5)
O4 N2 1.239(4)
O5 N2 1.231(4)
O6 C25 1.425(6)
O6 H6O 0.8799
O7 C26 1.399(5)
O7 H7O 0.8638
N1 C2 1.522(5)
N2 C4 1.500(5)
C1 C7 1.536(6)
C1 C6 1.538(5)
C1 C2 1.556(5)
C2 C3 1.530(5)
C2 H2 1.0000
C3 C13 1.517(5)
C3 C4 1.532(5)
C3 H3 1.0000
C4 C5 1.553(5)
C4 H4 1.0000
C5 C19 1.510(5)
C5 C6 1.534(5)
C5 H5 1.0000
C6 H6A 0.9900
C6 H6B 0.9900
C7 C12 1.386(6)
C7 C8 1.401(6)
C8 C9 1.397(6)
C8 H8 0.9500
C9 C10 1.375(7)
C9 H9 0.9500
C10 C11 1.375(7)
C10 H10 0.9500
C11 C12 1.409(6)
C11 H11 0.9500
C12 H12 0.9500
C13 C14 1.390(6)
C13 C18 1.401(6)
C14 C15 1.395(6)
C14 H14 0.9500
C15 C16 1.376(6)
C15 H15 0.9500
C16 C17 1.382(6)
C16 H16 0.9500
C17 C18 1.385(6)
C17 H17 0.9500
C18 H18 0.9500
C19 C24 1.390(6)
C19 C20 1.401(6)
C20 C21 1.389(6)
C20 H20 0.9500
C21 C22 1.377(7)
C21 H21 0.9500
C22 C23 1.386(6)
C22 H22 0.9500
C23 C24 1.400(6)
C23 H23 0.9500
C24 H24 0.9500
C25 H25A 0.9800
C25 H25B 0.9800
C25 H25C 0.9800
C26 H26A 0.9800
C26 H26B 0.9800
C26 H26C 0.9800

loop_
_geom_hbond_atom_site_label_D
_geom_hbond_atom_site_label_H
_geom_hbond_atom_site_label_A
_geom_hbond_distance_DH
_geom_hbond_distance_HA
_geom_hbond_distance_DA
_geom_hbond_angle_DHA
_geom_hbond_site_symmetry_A
O1 H1O O7 0.87 1.81 2.655(4) 164 3_656
O6 H6O O2 0.88 2.07 2.934(5) 166 1_455
O7 H7O O6 0.86 1.87 2.719(5) 168 .

loop_
_geom_torsion_atom_site_label_1
_geom_torsion_atom_site_label_2
_geom_torsion_atom_site_label_3
_geom_torsion_atom_site_label_4
_geom_torsion
O3 N1 C2 C3 -29.9(5)
O2 N1 C2 C3 152.3(4)
O3 N1 C2 C1 93.2(4)
O2 N1 C2 C1 -84.6(4)
O1 C1 C2 N1 -56.5(4)
C7 C1 C2 N1 64.3(4)
C6 C1 C2 N1 -174.7(3)
O1 C1 C2 C3 62.8(4)
C7 C1 C2 C3 -176.4(3)
C6 C1 C2 C3 -55.4(4)
N1 C2 C3 C13 -63.4(4)
C1 C2 C3 C13 177.5(4)
N1 C2 C3 C4 167.9(3)
C1 C2 C3 C4 48.8(5)
O5 N2 C4 C3 120.4(4)
O4 N2 C4 C3 -59.8(5)
O5 N2 C4 C5 -112.6(4)
O4 N2 C4 C5 67.2(5)
C13 C3 C4 N2 -49.7(5)
C2 C3 C4 N2 79.7(4)
C13 C3 C4 C5 -174.1(4)
C2 C3 C4 C5 -44.7(5)
N2 C4 C5 C19 52.1(5)
C3 C4 C5 C19 177.6(4)
N2 C4 C5 C6 -77.0(4)
C3 C4 C5 C6 48.5(5)
C19 C5 C6 C1 175.7(3)
C4 C5 C6 C1 -56.7(5)
O1 C1 C6 C5 -55.3(4)
C7 C1 C6 C5 -178.7(3)
C2 C1 C6 C5 59.3(4)
O1 C1 C7 C12 -8.5(5)
C6 C1 C7 C12 114.5(4)
C2 C1 C7 C12 -125.4(4)
O1 C1 C7 C8 171.1(4)
C6 C1 C7 C8 -66.0(5)
C2 C1 C7 C8 54.2(5)
C12 C7 C8 C9 1.8(6)
C1 C7 C8 C9 -177.8(4)
C7 C8 C9 C10 -1.5(7)
C8 C9 C10 C11 0.3(7)
C9 C10 C11 C12 0.6(7)
C8 C7 C12 C11 -1.0(7)
C1 C7 C12 C11 178.6(4)
C10 C11 C12 C7 -0.2(7)
C2 C3 C13 C14 -41.3(6)
C4 C3 C13 C14 88.1(5)
C2 C3 C13 C18 138.3(4)
C4 C3 C13 C18 -92.3(5)
C18 C13 C14 C15 -0.3(6)
C3 C13 C14 C15 179.3(4)
C13 C14 C15 C16 0.9(7)
C14 C15 C16 C17 -0.6(7)
C15 C16 C17 C18 -0.2(7)
C16 C17 C18 C13 0.8(7)
C14 C13 C18 C17 -0.5(6)
C3 C13 C18 C17 179.8(4)
C6 C5 C19 C24 24.4(6)
C4 C5 C19 C24 -103.0(5)
C6 C5 C19 C20 -156.4(4)
C4 C5 C19 C20 76.2(5)
C24 C19 C20 C21 -0.5(7)
C5 C19 C20 C21 -179.8(4)
C19 C20 C21 C22 0.2(7)
C20 C21 C22 C23 -0.3(7)
C21 C22 C23 C24 0.7(7)
C20 C19 C24 C23 0.9(6)
C5 C19 C24 C23 -179.8(4)
C22 C23 C24 C19 -1.1(7)
